data_7103927
loop_
_publ_author_name
'Andrew Bond'

_publ_section_title
;
In situ co-crystallisation as a tool for
low-temperature crystal engineering
;
_journal_name_full 'Chemical communications (Cambridge, England)'
_journal_paper_doi 10.1039/b208904a
_journal_year 2003
_chemical_formula_moiety 'C4 H4 N2, 2(C8 H16 O2)'
_chemical_formula_sum 'C20 H36 N2 O4'
_chemical_formula_weight 368.51
_chemical_name_common 'pyrazine / octanoic acid'
_space_group_IT_number 2
_symmetry_cell_setting triclinic
_symmetry_space_group_name_Hall '-P 1'
_symmetry_space_group_name_H-M 'P -1'
_atom_sites_solution_hydrogens geom
_atom_sites_solution_primary direct
_atom_sites_solution_secondary difmap
_cell_angle_alpha 81.541(2)
_cell_angle_beta 84.977(2)
_cell_angle_gamma 76.158(4)
_cell_formula_units_Z 1
_cell_length_a 5.4774(2)
_cell_length_b 6.9086(3)
_cell_length_c 15.2102(8)
_cell_measurement_reflns_used 3081
_cell_measurement_temperature 180(2)
_cell_measurement_theta_max 27.48
_cell_measurement_theta_min 1.02
_cell_volume 551.95(4)
_computing_cell_refinement 'HKL Scalepack (Otwinowski & Minor, 1997)'
_computing_data_collection 'Collect (Nonius, 1998)'
_computing_data_reduction
;
HKL Denzo and Scalepack (Otwinowski & Minor, 1997)
;
_computing_publication_material 'SHELXTL v6.12 (Bruker AXS, 2001)'
_computing_structure_refinement 'SHELXTL v6.12 (Bruker AXS, 2001)'
_computing_structure_solution 'SIR-92 (Altomare et al., 1994)'
_diffrn_ambient_temperature 180(2)
_diffrn_measured_fraction_theta_full 0.959
_diffrn_measured_fraction_theta_max 0.959
_diffrn_measurement_device_type 'Nonius KappaCCD'
_diffrn_measurement_method 'Thin slice \w and \f scans'
_diffrn_radiation_monochromator graphite
_diffrn_radiation_source 'fine-focus sealed tube'
_diffrn_radiation_type MoK\a
_diffrn_radiation_wavelength 0.7107
_diffrn_reflns_av_R_equivalents 0.0786
_diffrn_reflns_av_sigmaI/netI 0.0759
_diffrn_reflns_limit_h_max 7
_diffrn_reflns_limit_h_min -7
_diffrn_reflns_limit_k_max 8
_diffrn_reflns_limit_k_min -8
_diffrn_reflns_limit_l_max 19
_diffrn_reflns_limit_l_min -17
_diffrn_reflns_number 4435
_diffrn_reflns_theta_full 27.60
_diffrn_reflns_theta_max 27.60
_diffrn_reflns_theta_min 3.82
_diffrn_standards_number 0
_exptl_absorpt_coefficient_mu 0.076
_exptl_absorpt_correction_type none
_exptl_crystal_colour colourless
_exptl_crystal_density_diffrn 1.109
_exptl_crystal_density_method 'not measured'
_exptl_crystal_description cylinder
_exptl_crystal_F_000 202
_exptl_crystal_size_length 0.35
_exptl_crystal_size_rad 0.10
_refine_diff_density_max 0.276
_refine_diff_density_min -0.259
_refine_diff_density_rms 0.068
_refine_ls_extinction_method none
_refine_ls_goodness_of_fit_ref 1.101
_refine_ls_hydrogen_treatment mixed
_refine_ls_matrix_type full
_refine_ls_number_parameters 123
_refine_ls_number_reflns 2441
_refine_ls_number_restraints 0
_refine_ls_restrained_S_all 1.101
_refine_ls_R_factor_all 0.1083
_refine_ls_R_factor_gt 0.0882
_refine_ls_shift/su_max 0.000
_refine_ls_shift/su_mean 0.000
_refine_ls_structure_factor_coef Fsqd
_refine_ls_weighting_details 'calc w=1/[\s^2^(Fo^2^)+(0.1151P)^2^+0.4608P] where P=(Fo^2^+2Fc^2^)/3'
_refine_ls_weighting_scheme calc
_refine_ls_wR_factor_gt 0.2405
_refine_ls_wR_factor_ref 0.2571
_reflns_number_gt 1939
_reflns_number_total 2441
_reflns_threshold_expression I>2\s(I)
_cod_data_source_file b208904a.txt
_cod_data_source_block ab0211
_cod_original_sg_symbol_H-M P-1
_cod_database_code 7103927

loop_
_symmetry_equiv_pos_as_xyz
'x, y, z'
'-x, -y, -z'

loop_
_atom_site_label
_atom_site_type_symbol
_atom_site_fract_x
_atom_site_fract_y
_atom_site_fract_z
_atom_site_U_iso_or_equiv
_atom_site_adp_type
_atom_site_occupancy
_atom_site_symmetry_multiplicity
_atom_site_calc_flag
_atom_site_refinement_flags
_atom_site_disorder_assembly
_atom_site_disorder_group
O1 O -0.0741(4) -0.6337(3) 0.85963(14) 0.0466(6) Uani 1 1 d . . .
H1 H 0.056(9) -0.707(7) 0.893(3) 0.079(13) Uiso 1 1 d . . .
O2 O 0.1117(4) -0.3886(3) 0.87532(14) 0.0474(6) Uani 1 1 d . . .
C1 C -0.0539(4) -0.4442(4) 0.84616(16) 0.0311(5) Uani 1 1 d . . .
C2 C -0.2558(4) -0.3122(4) 0.79037(16) 0.0330(6) Uani 1 1 d . . .
H2A H -0.4211 -0.3222 0.8202 0.040 Uiso 1 1 calc R . .
H2B H -0.2449 -0.3646 0.7326 0.040 Uiso 1 1 calc R . .
C3 C -0.2476(4) -0.0924(4) 0.77225(17) 0.0333(6) Uani 1 1 d . . .
H3A H -0.0859 -0.0795 0.7401 0.040 Uiso 1 1 calc R . .
H3B H -0.2564 -0.0383 0.8295 0.040 Uiso 1 1 calc R . .
C4 C -0.4638(5) 0.0294(4) 0.71724(18) 0.0366(6) Uani 1 1 d . . .
H4A H -0.6245 0.0118 0.7488 0.044 Uiso 1 1 calc R . .
H4B H -0.4519 -0.0242 0.6597 0.044 Uiso 1 1 calc R . .
C5 C -0.4691(5) 0.2529(4) 0.69890(17) 0.0352(6) Uani 1 1 d . . .
H5A H -0.4952 0.3091 0.7561 0.042 Uiso 1 1 calc R . .
H5B H -0.3036 0.2702 0.6716 0.042 Uiso 1 1 calc R . .
C6 C -0.6731(5) 0.3706(4) 0.63796(17) 0.0362(6) Uani 1 1 d . . .
H6A H -0.8388 0.3539 0.6654 0.043 Uiso 1 1 calc R . .
H6B H -0.6476 0.3141 0.5808 0.043 Uiso 1 1 calc R . .
C7 C -0.6769(5) 0.5939(4) 0.61947(19) 0.0412(6) Uani 1 1 d . . .
H7A H -0.7088 0.6509 0.6765 0.049 Uiso 1 1 calc R . .
H7B H -0.5087 0.6098 0.5945 0.049 Uiso 1 1 calc R . .
C8 C -0.8724(6) 0.7128(5) 0.5560(2) 0.0552(8) Uani 1 1 d . . .
H8A H -0.8385 0.6613 0.4984 0.083 Uiso 1 1 calc R . .
H8B H -0.8656 0.8548 0.5480 0.083 Uiso 1 1 calc R . .
H8C H -1.0401 0.6995 0.5804 0.083 Uiso 1 1 calc R . .
N1A N 0.3005(4) -0.8826(3) 0.95326(14) 0.0338(5) Uani 1 1 d . . .
C2A C 0.3317(4) -1.0812(4) 0.97026(17) 0.0347(6) Uani 1 1 d . . .
H2AA H 0.2141 -1.1433 0.9498 0.042 Uiso 1 1 calc R . .
C1A C 0.4690(5) -0.8016(4) 0.98313(17) 0.0346(6) Uani 1 1 d . . .
H1AA H 0.4515 -0.6601 0.9721 0.041 Uiso 1 1 calc R . .

loop_
_atom_site_aniso_label
_atom_site_aniso_U_11
_atom_site_aniso_U_22
_atom_site_aniso_U_33
_atom_site_aniso_U_23
_atom_site_aniso_U_13
_atom_site_aniso_U_12
O1 0.0419(11) 0.0280(10) 0.0707(14) 0.0103(8) -0.0267(9) -0.0110(8)
O2 0.0437(11) 0.0327(10) 0.0682(13) -0.0013(8) -0.0263(9) -0.0084(8)
C1 0.0279(11) 0.0281(12) 0.0362(12) -0.0012(9) -0.0043(9) -0.0050(9)
C2 0.0305(12) 0.0255(12) 0.0414(13) -0.0002(9) -0.0097(9) -0.0032(9)
C3 0.0294(12) 0.0262(12) 0.0428(13) -0.0007(9) -0.0080(9) -0.0038(9)
C4 0.0339(13) 0.0278(12) 0.0468(14) -0.0015(10) -0.0119(10) -0.0033(9)
C5 0.0331(12) 0.0289(12) 0.0426(13) 0.0008(10) -0.0093(10) -0.0059(9)
C6 0.0328(12) 0.0316(13) 0.0420(14) 0.0006(10) -0.0101(10) -0.0036(10)
C7 0.0406(14) 0.0315(14) 0.0473(15) 0.0039(10) -0.0106(11) -0.0027(10)
C8 0.0526(17) 0.0452(17) 0.0567(18) 0.0104(13) -0.0158(13) 0.0050(13)
N1A 0.0302(10) 0.0302(11) 0.0396(11) -0.0002(8) -0.0072(8) -0.0051(8)
C2A 0.0294(12) 0.0340(13) 0.0422(13) -0.0042(10) -0.0063(9) -0.0093(9)
C1A 0.0331(12) 0.0251(11) 0.0445(14) -0.0011(9) -0.0051(9) -0.0058(9)

loop_
_atom_type_symbol
_atom_type_description
_atom_type_scat_dispersion_real
_atom_type_scat_dispersion_imag
_atom_type_scat_source
C C 0.0033 0.0016 'International Tables Vol C Tables 4.2.6.8 and 6.1.1.4'
H H 0.0000 0.0000 'International Tables Vol C Tables 4.2.6.8 and 6.1.1.4'
N N 0.0061 0.0033 'International Tables Vol C Tables 4.2.6.8 and 6.1.1.4'
O O 0.0106 0.0060 'International Tables Vol C Tables 4.2.6.8 and 6.1.1.4'

loop_
_geom_angle_atom_site_label_1
_geom_angle_atom_site_label_2
_geom_angle_atom_site_label_3
_geom_angle
_geom_angle_site_symmetry_1
_geom_angle_site_symmetry_3
_geom_angle_publ_flag
C1 O1 H1 108(3) . . ?
O2 C1 O1 122.9(2) . . ?
O2 C1 C2 125.0(2) . . ?
O1 C1 C2 112.1(2) . . ?
C1 C2 C3 115.52(19) . . ?
C1 C2 H2A 108.4 . . ?
C3 C2 H2A 108.4 . . ?
C1 C2 H2B 108.4 . . ?
C3 C2 H2B 108.4 . . ?
H2A C2 H2B 107.5 . . ?
C2 C3 C4 111.42(19) . . ?
C2 C3 H3A 109.3 . . ?
C4 C3 H3A 109.3 . . ?
C2 C3 H3B 109.3 . . ?
C4 C3 H3B 109.3 . . ?
H3A C3 H3B 108.0 . . ?
C3 C4 C5 113.8(2) . . ?
C3 C4 H4A 108.8 . . ?
C5 C4 H4A 108.8 . . ?
C3 C4 H4B 108.8 . . ?
C5 C4 H4B 108.8 . . ?
H4A C4 H4B 107.7 . . ?
C6 C5 C4 113.3(2) . . ?
C6 C5 H5A 108.9 . . ?
C4 C5 H5A 108.9 . . ?
C6 C5 H5B 108.9 . . ?
C4 C5 H5B 108.9 . . ?
H5A C5 H5B 107.7 . . ?
C5 C6 C7 113.2(2) . . ?
C5 C6 H6A 108.9 . . ?
C7 C6 H6A 108.9 . . ?
C5 C6 H6B 108.9 . . ?
C7 C6 H6B 108.9 . . ?
H6A C6 H6B 107.8 . . ?
C8 C7 C6 114.0(2) . . ?
C8 C7 H7A 108.7 . . ?
C6 C7 H7A 108.7 . . ?
C8 C7 H7B 108.7 . . ?
C6 C7 H7B 108.7 . . ?
H7A C7 H7B 107.6 . . ?
C7 C8 H8A 109.5 . . ?
C7 C8 H8B 109.5 . . ?
H8A C8 H8B 109.5 . . ?
C7 C8 H8C 109.5 . . ?
H8A C8 H8C 109.5 . . ?
H8B C8 H8C 109.5 . . ?
C1A N1A C2A 117.5(2) . . ?
N1A C2A C1A 121.3(2) . 2_637 ?
N1A C2A H2AA 119.3 . . ?
C1A C2A H2AA 119.3 2_637 . ?
N1A C1A C2A 121.2(2) . 2_637 ?
N1A C1A H1AA 119.4 . . ?
C2A C1A H1AA 119.4 2_637 . ?

loop_
_geom_bond_atom_site_label_1
_geom_bond_atom_site_label_2
_geom_bond_distance
_geom_bond_site_symmetry_2
_geom_bond_publ_flag
O1 C1 1.325(3) . ?
O1 H1 0.92(5) . ?
O2 C1 1.206(3) . ?
C1 C2 1.493(3) . ?
C2 C3 1.513(3) . ?
C2 H2A 0.9900 . ?
C2 H2B 0.9900 . ?
C3 C4 1.517(3) . ?
C3 H3A 0.9900 . ?
C3 H3B 0.9900 . ?
C4 C5 1.522(3) . ?
C4 H4A 0.9900 . ?
C4 H4B 0.9900 . ?
C5 C6 1.515(3) . ?
C5 H5A 0.9900 . ?
C5 H5B 0.9900 . ?
C6 C7 1.523(3) . ?
C6 H6A 0.9900 . ?
C6 H6B 0.9900 . ?
C7 C8 1.510(4) . ?
C7 H7A 0.9900 . ?
C7 H7B 0.9900 . ?
C8 H8A 0.9800 . ?
C8 H8B 0.9800 . ?
C8 H8C 0.9800 . ?
N1A C1A 1.330(3) . ?
N1A C2A 1.330(3) . ?
C2A C1A 1.376(3) 2_637 ?
C2A H2AA 0.9500 . ?
C1A C2A 1.376(3) 2_637 ?
C1A H1AA 0.9500 . ?

loop_
_geom_torsion_atom_site_label_1
_geom_torsion_atom_site_label_2
_geom_torsion_atom_site_label_3
_geom_torsion_atom_site_label_4
_geom_torsion
_geom_torsion_site_symmetry_1
_geom_torsion_site_symmetry_2
_geom_torsion_site_symmetry_3
_geom_torsion_site_symmetry_4
_geom_torsion_publ_flag
O2 C1 C2 C3 -1.3(4) . . . . ?
O1 C1 C2 C3 179.6(2) . . . . ?
C1 C2 C3 C4 -178.5(2) . . . . ?
C2 C3 C4 C5 178.5(2) . . . . ?
C3 C4 C5 C6 175.5(2) . . . . ?
C4 C5 C6 C7 -179.7(2) . . . . ?
C5 C6 C7 C8 177.8(2) . . . . ?
C1A N1A C2A C1A -0.1(4) . . . 2_637 ?
C2A N1A C1A C2A 0.1(4) . . . 2_637 ?
